data_7106911
loop_
_publ_author_name
'Simon Lamare'
'Shawkat M. Aly'
'Daniel Fortin'
'Pierre D. Harvey'

_publ_section_title
;
 Incorporation of zinc(II) porphyrins in polyaniline in its perigraniline
 form leading to polymers with the lowest band gap
;
_journal_name_full Chem.Commun.
_journal_page_first 10942
_journal_paper_doi 10.1039/c1cc14026d
_journal_volume 47
_journal_year 2011
_chemical_formula_sum 'C18 H10 F4 I2 N2'
_chemical_formula_weight 584.08
_chemical_name_systematic
;
?
;
_space_group_IT_number 56
_symmetry_cell_setting orthorhombic
_symmetry_space_group_name_Hall '-P 2ac 2bc'
_symmetry_space_group_name_H-M 'P n a a'
_atom_sites_solution_hydrogens geom
_atom_sites_solution_primary direct
_atom_sites_solution_secondary difmap
_audit_conform_dict_location ftp://ftp.iucr.org/pub/cif_core.dic
_audit_conform_dict_name cif_core.dic
_audit_conform_dict_version 2.3
_audit_creation_date 2010-07-12T10:58:08-00:00
_audit_creation_method 'WinGX routine CIF_UPDATE'
_cell_angle_alpha 90
_cell_angle_beta 90
_cell_angle_gamma 90
_cell_formula_units_Z 4
_cell_length_a 5.793(2)
_cell_length_b 8.312(5)
_cell_length_c 36.680(13)
_cell_measurement_reflns_used 20
_cell_measurement_temperature 293(2)
_cell_measurement_theta_max 35
_cell_measurement_theta_min 30
_cell_volume 1766.2(14)
_computing_cell_refinement Difrac
_computing_data_collection Difrac
_computing_data_reduction NRCVAX
_computing_structure_refinement 'SHELXL-97 (Sheldrick, 1997)'
_computing_structure_solution 'SHELXS-97 (Sheldrick, 1997)'
_diffrn_ambient_temperature 293(2)
_diffrn_measured_fraction_theta_full 1
_diffrn_measured_fraction_theta_max 0.999
_diffrn_measurement_device_type CAD4
_diffrn_measurement_method Omega
_diffrn_radiation_monochromator graphite
_diffrn_radiation_type MoK\a
_diffrn_radiation_wavelength 0.71073
_diffrn_reflns_av_R_equivalents 0
_diffrn_reflns_av_unetI/netI 0.0476
_diffrn_reflns_limit_h_max 7
_diffrn_reflns_limit_h_min 0
_diffrn_reflns_limit_k_max 10
_diffrn_reflns_limit_k_min 0
_diffrn_reflns_limit_l_max 44
_diffrn_reflns_limit_l_min 0
_diffrn_reflns_number 1654
_diffrn_reflns_theta_full 25.5
_diffrn_reflns_theta_max 25.56
_diffrn_reflns_theta_min 1.11
_diffrn_standards_decay_% 0
_diffrn_standards_interval_count 100
_diffrn_standards_number 1
_exptl_absorpt_coefficient_mu 3.606
_exptl_absorpt_correction_T_max 0.6138
_exptl_absorpt_correction_T_min 0.2417
_exptl_absorpt_correction_type psi-scan
_exptl_absorpt_process_details empirical
_exptl_crystal_colour Colorless
_exptl_crystal_density_diffrn 2.197
_exptl_crystal_density_method 'not measured'
_exptl_crystal_description Plate
_exptl_crystal_F_000 1096
_exptl_crystal_size_max 0.55
_exptl_crystal_size_mid 0.3
_exptl_crystal_size_min 0.15
_refine_diff_density_max 0.748
_refine_diff_density_min -0.614
_refine_diff_density_rms 0.146
_refine_ls_extinction_coef 0.0016(3)
_refine_ls_extinction_expression Fc^*^=kFc[1+0.001xFc^2^\l^3^/sin(2\q)]^-1/4^
_refine_ls_extinction_method SHELXL
_refine_ls_goodness_of_fit_ref 1.02
_refine_ls_hydrogen_treatment none
_refine_ls_matrix_type full
_refine_ls_number_parameters 119
_refine_ls_number_reflns 1654
_refine_ls_number_restraints 0
_refine_ls_restrained_S_all 1.02
_refine_ls_R_factor_all 0.1149
_refine_ls_R_factor_gt 0.0503
_refine_ls_shift/su_max 0.001
_refine_ls_shift/su_mean 0
_refine_ls_structure_factor_coef Fsqd
_refine_ls_weighting_details 'calc w=1/[\s^2^(Fo^2^)+(0.0636P)^2^+0.0000P] where P=(Fo^2^+2Fc^2^)/3'
_refine_ls_weighting_scheme calc
_refine_ls_wR_factor_gt 0.1172
_refine_ls_wR_factor_ref 0.133
_reflns_number_gt 876
_reflns_number_total 1654
_reflns_threshold_expression >2sigma(I)
_cod_data_source_file c1cc14026d.txt
_cod_data_source_block qf4i2nh2
_cod_depositor_comments
;
The following automatic conversions were performed:

'_exptl_absorpt_correction_type' value 'Psi-Scan' changed to
'psi-scan' according to the built-in table from CIF Core dictionary
named 'cif_core.dic' version 2.4.1 from 2010-06-29.

Automatic conversion script
Id: cif_fix_values 1715 2011-07-08 13:25:40Z adriana 
;
_cod_original_cell_volume 1766.0(14)
_cod_original_sg_symbol_H-M Pnaa
_cod_database_code 7106911

loop_
_symmetry_equiv_pos_as_xyz
'x, y, z'
'-x+1/2, -y, z+1/2'
'x, -y+1/2, -z+1/2'
'-x+1/2, y+1/2, -z'
'-x, -y, -z'
'x-1/2, y, -z-1/2'
'-x, y-1/2, z-1/2'
'x-1/2, -y-1/2, z'

loop_
_atom_site_label
_atom_site_type_symbol
_atom_site_fract_x
_atom_site_fract_y
_atom_site_fract_z
_atom_site_U_iso_or_equiv
_atom_site_adp_type
_atom_site_occupancy
_atom_site_symmetry_multiplicity
_atom_site_calc_flag
_atom_site_refinement_flags
C1 C 0.1978(16) 0.9799(10) 0.3334(2) 0.048(2) Uani 1 1 d .
C2 C 0.1271(15) 0.9087(10) 0.36546(18) 0.044(2) Uani 1 1 d .
H2 H -0.0113 0.8522 0.3664 0.053 Uiso 1 1 calc R
C3 C 0.2647(13) 0.9224(9) 0.3962(2) 0.040(2) Uani 1 1 d .
H3 H 0.2195 0.8722 0.4177 0.048 Uiso 1 1 calc R
C4 C 0.4663(13) 1.0087(9) 0.3955(2) 0.0348(19) Uani 1 1 d .
C5 C 0.5311(15) 1.0805(10) 0.3630(2) 0.047(2) Uani 1 1 d .
H5 H 0.6671 1.1399 0.362 0.057 Uiso 1 1 calc R
C6 C 0.3977(15) 1.0656(10) 0.3322(2) 0.049(2) Uani 1 1 d .
H6 H 0.4441 1.114 0.3105 0.058 Uiso 1 1 calc R
C7 C 0.5488(13) 1.0084(9) 0.4618(2) 0.036(2) Uani 1 1 d .
C8 C 0.6962(13) 0.9391(9) 0.4870(2) 0.0374(19) Uani 1 1 d .
C9 C 0.3488(14) 1.0706(9) 0.47711(19) 0.035(2) Uani 1 1 d .
F1 F 0.8946(8) 0.8706(6) 0.47458(11) 0.0505(12) Uani 1 1 d .
F2 F 0.1997(8) 1.1496(6) 0.45486(11) 0.0545(13) Uani 1 1 d .
I1 I -0.00840(12) 0.95870(10) 0.286519(14) 0.0682(3) Uani 1 1 d .
N1 N 0.6135(12) 1.0212(8) 0.42554(17) 0.0448(18) Uani 1 1 d .
H1 H 0.7572 1.0385 0.4211 0.054 Uiso 1 1 calc R

loop_
_atom_site_aniso_label
_atom_site_aniso_U_11
_atom_site_aniso_U_22
_atom_site_aniso_U_33
_atom_site_aniso_U_23
_atom_site_aniso_U_13
_atom_site_aniso_U_12
C1 0.048(6) 0.059(6) 0.038(4) -0.004(4) -0.005(4) 0.011(5)
C2 0.036(5) 0.060(6) 0.035(4) -0.003(4) 0.004(4) -0.007(5)
C3 0.043(5) 0.044(5) 0.034(4) -0.001(4) 0.005(4) -0.005(4)
C4 0.035(5) 0.029(4) 0.040(4) -0.003(3) 0.005(4) -0.001(4)
C5 0.039(5) 0.059(6) 0.043(4) 0.006(4) 0.003(4) -0.011(5)
C6 0.045(5) 0.073(7) 0.028(4) 0.006(4) 0.005(4) -0.001(5)
C7 0.032(5) 0.036(5) 0.040(4) 0.001(3) -0.003(4) 0.005(4)
C8 0.034(5) 0.038(5) 0.039(4) -0.008(4) 0.002(4) 0.013(4)
C9 0.034(5) 0.033(5) 0.039(4) -0.005(4) 0.000(4) 0.004(4)
F1 0.036(3) 0.065(3) 0.050(3) -0.007(3) 0.002(2) 0.010(3)
F2 0.054(3) 0.059(3) 0.051(3) 0.000(3) -0.010(2) 0.021(3)
I1 0.0508(4) 0.1167(7) 0.0371(3) -0.0090(3) -0.0044(3) 0.0053(5)
N1 0.032(4) 0.069(5) 0.034(4) -0.005(3) 0.004(3) -0.005(4)

loop_
_atom_type_symbol
_atom_type_description
_atom_type_scat_dispersion_real
_atom_type_scat_dispersion_imag
_atom_type_scat_source
C C 0.0033 0.0016 'International Tables Vol C Tables 4.2.6.8 and 6.1.1.4'
H H 0 0 'International Tables Vol C Tables 4.2.6.8 and 6.1.1.4'
F F 0.0171 0.0103 'International Tables Vol C Tables 4.2.6.8 and 6.1.1.4'
I I -0.4742 1.8119 'International Tables Vol C Tables 4.2.6.8 and 6.1.1.4'
N N 0.0061 0.0033 'International Tables Vol C Tables 4.2.6.8 and 6.1.1.4'

loop_
_geom_angle_atom_site_label_1
_geom_angle_atom_site_label_2
_geom_angle_atom_site_label_3
_geom_angle
_geom_angle_site_symmetry_1
C6 C1 C2 120.4(8) .
C6 C1 I1 120.1(6) .
C2 C1 I1 119.5(7) .
C1 C2 C3 119.2(8) .
C4 C3 C2 121.1(7) .
C3 C4 C5 118.3(8) .
C3 C4 N1 122.9(7) .
C5 C4 N1 118.8(7) .
C6 C5 C4 121.1(8) .
C1 C6 C5 119.9(8) .
C8 C7 N1 120.4(7) .
C8 C7 C9 113.5(7) .
N1 C7 C9 125.9(7) .
C9 C8 F1 117.8(7) 5_676
C9 C8 C7 124.0(7) 5_676
F1 C8 C7 118.1(7) .
C8 C9 F2 119.6(7) 5_676
C8 C9 C7 122.4(7) 5_676
F2 C9 C7 117.9(6) .
C7 N1 C4 125.9(7) .

loop_
_geom_bond_atom_site_label_1
_geom_bond_atom_site_label_2
_geom_bond_distance
_geom_bond_site_symmetry_2
C1 C6 1.360(12) .
C1 C2 1.378(11) .
C1 I1 2.101(9) .
C2 C3 1.387(10) .
C3 C4 1.371(10) .
C4 C5 1.385(11) .
C4 N1 1.397(10) .
C5 C6 1.375(11) .
C7 C8 1.385(10) .
C7 N1 1.386(10) .
C7 C9 1.388(10) .
C8 C9 1.344(10) 5_676
C8 F1 1.361(8) .
C9 C8 1.344(10) 5_676
C9 F2 1.358(8) .

loop_
_geom_torsion_atom_site_label_1
_geom_torsion_atom_site_label_2
_geom_torsion_atom_site_label_3
_geom_torsion_atom_site_label_4
_geom_torsion
_geom_torsion_site_symmetry_4
C6 C1 C2 C3 -1.4(13) .
I1 C1 C2 C3 179.6(6) .
C1 C2 C3 C4 1.6(12) .
C2 C3 C4 C5 -0.8(12) .
C2 C3 C4 N1 -177.9(7) .
C3 C4 C5 C6 -0.2(12) .
N1 C4 C5 C6 177.0(7) .
C2 C1 C6 C5 0.4(13) .
I1 C1 C6 C5 179.4(6) .
C4 C5 C6 C1 0.4(13) .
N1 C7 C8 C9 176.5(7) 5_676
C9 C7 C8 C9 1.1(13) 5_676
N1 C7 C8 F1 -6.2(12) .
C9 C7 C8 F1 178.3(6) .
C8 C7 C9 C8 -1.0(13) 5_676
N1 C7 C9 C8 -176.2(7) 5_676
C8 C7 C9 F2 176.1(7) .
N1 C7 C9 F2 0.9(12) .
C8 C7 N1 C4 145.5(8) .
C9 C7 N1 C4 -39.6(12) .
C3 C4 N1 C7 -26.6(12) .
C5 C4 N1 C7 156.3(8) .
